data_1545943
loop_
_publ_author_name
'Wang, Shun'
'Guo, Yong-Qiang'
'Ren, Zhi-Hui'
'Wang, Yao-Yu'
'Guan, Zheng-Hui'

_publ_section_title
;
 K2CO3-Mediated Cyclization and Rearrangement of \g,\d-Alkynyl Oximes To
 Form Pyridols.
;
_journal_issue 7
_journal_name_full 'Organic letters'
_journal_page_first 1574
_journal_page_last 1577
_journal_paper_doi 10.1021/acs.orglett.7b00389
_journal_volume 19
_journal_year 2017
_chemical_formula_sum 'C17 H12 Cl N O'
_chemical_formula_weight 281.73
_chemical_name_systematic
; 
 ? 
;
_space_group_IT_number 14
_symmetry_cell_setting monoclinic
_symmetry_space_group_name_Hall '-P 2ybc'
_symmetry_space_group_name_H-M 'P 1 21/c 1'
_atom_sites_solution_hydrogens geom
_atom_sites_solution_primary direct
_atom_sites_solution_secondary difmap
_audit_creation_method SHELXL-97
_cell_angle_alpha 90.00
_cell_angle_beta 109.278(6)
_cell_angle_gamma 90.00
_cell_formula_units_Z 4
_cell_length_a 9.793(3)
_cell_length_b 12.819(4)
_cell_length_c 11.666(3)
_cell_measurement_reflns_used 566
_cell_measurement_temperature 296(2)
_cell_measurement_theta_max 18.27
_cell_measurement_theta_min 2.44
_cell_volume 1382.4(7)
_computing_cell_refinement 'Bruker SAINT'
_computing_data_collection 'Bruker APEX2'
_computing_data_reduction 'Bruker SAINT'
_computing_molecular_graphics 'Bruker SHELXTL'
_computing_publication_material 'Bruker SHELXTL'
_computing_structure_refinement 'SHELXL-97 (Sheldrick, 2008)'
_computing_structure_solution 'SHELXS-97 (Sheldrick, 2008)'
_diffrn_ambient_temperature 296(2)
_diffrn_measured_fraction_theta_full 0.998
_diffrn_measured_fraction_theta_max 0.998
_diffrn_measurement_device_type 'Bruker APEX-II CCD'
_diffrn_measurement_method '\f and \w scans'
_diffrn_radiation_monochromator graphite
_diffrn_radiation_source 'fine-focus sealed tube'
_diffrn_radiation_type MoK\a
_diffrn_radiation_wavelength 0.71073
_diffrn_reflns_av_R_equivalents 0.0690
_diffrn_reflns_av_sigmaI/netI 0.0796
_diffrn_reflns_limit_h_max 11
_diffrn_reflns_limit_h_min -11
_diffrn_reflns_limit_k_max 15
_diffrn_reflns_limit_k_min -15
_diffrn_reflns_limit_l_max 7
_diffrn_reflns_limit_l_min -13
_diffrn_reflns_number 6828
_diffrn_reflns_theta_full 25.09
_diffrn_reflns_theta_max 25.09
_diffrn_reflns_theta_min 2.20
_exptl_absorpt_coefficient_mu 0.270
_exptl_absorpt_correction_T_max 0.9611
_exptl_absorpt_correction_T_min 0.9100
_exptl_absorpt_correction_type multi-scan
_exptl_absorpt_process_details SADABS
_exptl_crystal_colour white
_exptl_crystal_density_diffrn 1.354
_exptl_crystal_density_method 'not measured'
_exptl_crystal_description block
_exptl_crystal_F_000 584
_exptl_crystal_size_max 0.36
_exptl_crystal_size_mid 0.24
_exptl_crystal_size_min 0.15
_refine_diff_density_max 0.201
_refine_diff_density_min -0.209
_refine_diff_density_rms 0.057
_refine_ls_extinction_coef 0.0160(19)
_refine_ls_extinction_expression Fc^*^=kFc[1+0.001xFc^2^\l^3^/sin(2\q)]^-1/4^
_refine_ls_extinction_method SHELXL
_refine_ls_goodness_of_fit_ref 0.995
_refine_ls_hydrogen_treatment mixed
_refine_ls_matrix_type full
_refine_ls_number_parameters 183
_refine_ls_number_reflns 2457
_refine_ls_number_restraints 0
_refine_ls_restrained_S_all 0.995
_refine_ls_R_factor_all 0.1212
_refine_ls_R_factor_gt 0.0553
_refine_ls_shift/su_max 0.000
_refine_ls_shift/su_mean 0.000
_refine_ls_structure_factor_coef Fsqd
_refine_ls_weighting_details 'calc w=1/[\s^2^(Fo^2^)+(0.0521P)^2^+0.4833P] where P=(Fo^2^+2Fc^2^)/3'
_refine_ls_weighting_scheme calc
_refine_ls_wR_factor_gt 0.1092
_refine_ls_wR_factor_ref 0.1484
_reflns_number_gt 1288
_reflns_number_total 2457
_reflns_threshold_expression >2sigma(I)
_cod_data_source_file ol7b00389_si_002.cif
_cod_data_source_block xb9845_0m
_cod_depositor_comments
;
The following automatic conversions were performed:

'_symmetry_cell_setting' value 'Monoclinic' changed to 'monoclinic'
according to
/home/data/users/saulius/crontab/automatic-downloads/current/ACS/lib/dictionaries/cif_core.dic
dictionary named 'cif_core.dic' version 2.4.2 from 2011-04-26.

'_exptl_absorpt_correction_type' value 'Multi-scan' changed to
'multi-scan' according to
/home/data/users/saulius/crontab/automatic-downloads/current/ACS/lib/dictionaries/cif_core.dic
dictionary named 'cif_core.dic' version 2.4.2 from 2011-04-26.

Automatic conversion script
Id: cif_fix_values 4973 2017-02-22 13:04:09Z antanas 
;
_cod_original_sg_symbol_H-M P2(1)/c
_cod_database_code 1545943

loop_
_symmetry_equiv_pos_as_xyz
'x, y, z'
'-x, y+1/2, -z+1/2'
'-x, -y, -z'
'x, -y-1/2, z-1/2'

loop_
_atom_site_label
_atom_site_type_symbol
_atom_site_fract_x
_atom_site_fract_y
_atom_site_fract_z
_atom_site_U_iso_or_equiv
_atom_site_adp_type
_atom_site_occupancy
_atom_site_symmetry_multiplicity
_atom_site_calc_flag
_atom_site_refinement_flags
Cl1 Cl 0.28980(15) 0.22498(9) 0.63501(11) 0.0854(5) Uani 1 1 d .
N1 N 0.2476(3) 0.6678(2) 0.3221(2) 0.0402(7) Uani 1 1 d .
O1 O 0.2516(3) 0.82437(18) 0.0662(2) 0.0589(8) Uani 1 1 d .
H1 H 0.2510 0.8064 -0.0014 0.088 Uiso 1 1 calc R
C1 C 0.1786(4) 0.4763(3) 0.4253(3) 0.0467(9) Uani 1 1 d .
H1A H 0.1037 0.5247 0.4048 0.056 Uiso 1 1 calc R
C2 C 0.1768(4) 0.3965(3) 0.5021(3) 0.0555(11) Uani 1 1 d .
H2 H 0.1021 0.3914 0.5345 0.067 Uiso 1 1 calc R
C3 C 0.2861(5) 0.3238(3) 0.5313(3) 0.0535(11) Uani 1 1 d .
C4 C 0.3953(4) 0.3306(3) 0.4823(4) 0.0563(11) Uani 1 1 d .
H4 H 0.4678 0.2803 0.5007 0.068 Uiso 1 1 calc R
C5 C 0.3974(4) 0.4125(3) 0.4053(3) 0.0481(10) Uani 1 1 d .
H5 H 0.4719 0.4172 0.3726 0.058 Uiso 1 1 calc R
C6 C 0.2900(4) 0.4868(3) 0.3770(3) 0.0388(9) Uani 1 1 d .
C7 C 0.2916(4) 0.5741(3) 0.2945(3) 0.0385(9) Uani 1 1 d .
C8 C 0.3321(4) 0.5615(3) 0.1927(3) 0.0442(9) Uani 1 1 d .
H8 H 0.3667 0.4974 0.1770 0.053 Uiso 1 1 calc R
C9 C 0.3214(4) 0.6430(3) 0.1151(3) 0.0464(10) Uani 1 1 d .
H9 H 0.3467 0.6342 0.0455 0.056 Uiso 1 1 calc R
C10 C 0.2729(4) 0.7391(3) 0.1401(3) 0.0432(9) Uani 1 1 d .
C11 C 0.2396(3) 0.7499(3) 0.2477(3) 0.0392(9) Uani 1 1 d .
C12 C 0.1927(4) 0.8517(3) 0.2851(3) 0.0429(9) Uani 1 1 d .
C13 C 0.2656(5) 0.9436(3) 0.2829(4) 0.0648(12) Uani 1 1 d .
H13 H 0.3431 0.9441 0.2536 0.078 Uiso 1 1 calc R
C14 C 0.2230(6) 1.0347(3) 0.3245(4) 0.0780(15) Uani 1 1 d .
H14 H 0.2731 1.0963 0.3241 0.094 Uiso 1 1 calc R
C15 C 0.1083(6) 1.0354(4) 0.3663(4) 0.0738(14) Uani 1 1 d .
H15 H 0.0806 1.0973 0.3939 0.089 Uiso 1 1 calc R
C16 C 0.0344(5) 0.9464(4) 0.3676(3) 0.0632(12) Uani 1 1 d .
H16 H -0.0442 0.9472 0.3955 0.076 Uiso 1 1 calc R
C17 C 0.0764(4) 0.8545(3) 0.3275(3) 0.0513(10) Uani 1 1 d .
H17 H 0.0257 0.7935 0.3290 0.062 Uiso 1 1 calc R

loop_
_atom_site_aniso_label
_atom_site_aniso_U_11
_atom_site_aniso_U_22
_atom_site_aniso_U_33
_atom_site_aniso_U_23
_atom_site_aniso_U_13
_atom_site_aniso_U_12
Cl1 0.1256(11) 0.0533(7) 0.0821(9) 0.0252(6) 0.0406(8) 0.0045(7)
N1 0.0451(18) 0.0416(18) 0.0342(16) 0.0012(14) 0.0136(14) -0.0001(14)
O1 0.099(2) 0.0480(16) 0.0402(16) 0.0021(13) 0.0368(17) 0.0001(14)
C1 0.053(2) 0.043(2) 0.045(2) 0.0050(19) 0.0183(19) 0.0072(18)
C2 0.068(3) 0.052(3) 0.056(3) 0.007(2) 0.033(2) -0.001(2)
C3 0.073(3) 0.040(2) 0.043(2) 0.0046(19) 0.013(2) -0.004(2)
C4 0.061(3) 0.045(2) 0.056(3) -0.004(2) 0.009(2) 0.006(2)
C5 0.054(2) 0.043(2) 0.049(2) -0.004(2) 0.020(2) -0.0034(19)
C6 0.045(2) 0.036(2) 0.033(2) -0.0055(17) 0.0109(17) -0.0047(17)
C7 0.041(2) 0.040(2) 0.036(2) -0.0033(17) 0.0140(18) -0.0011(17)
C8 0.054(2) 0.042(2) 0.040(2) -0.0055(18) 0.0189(19) -0.0010(17)
C9 0.055(2) 0.052(2) 0.037(2) -0.0085(19) 0.0229(19) -0.0046(19)
C10 0.055(2) 0.045(2) 0.031(2) 0.0009(18) 0.0168(18) -0.0063(18)
C11 0.040(2) 0.047(2) 0.030(2) -0.0001(17) 0.0108(17) -0.0040(16)
C12 0.059(2) 0.043(2) 0.0276(19) 0.0016(17) 0.0151(18) 0.0059(19)
C13 0.100(4) 0.052(3) 0.055(3) -0.004(2) 0.041(3) -0.010(2)
C14 0.136(5) 0.044(3) 0.059(3) -0.004(2) 0.040(3) -0.009(3)
C15 0.115(4) 0.056(3) 0.047(3) -0.003(2) 0.021(3) 0.032(3)
C16 0.073(3) 0.067(3) 0.051(3) -0.003(2) 0.021(2) 0.023(2)
C17 0.057(3) 0.056(3) 0.039(2) 0.0013(19) 0.014(2) 0.006(2)

loop_
_atom_type_symbol
_atom_type_description
_atom_type_scat_dispersion_real
_atom_type_scat_dispersion_imag
_atom_type_scat_source
C C 0.0033 0.0016 'International Tables Vol C Tables 4.2.6.8 and 6.1.1.4'
H H 0.0000 0.0000 'International Tables Vol C Tables 4.2.6.8 and 6.1.1.4'
N N 0.0061 0.0033 'International Tables Vol C Tables 4.2.6.8 and 6.1.1.4'
O O 0.0106 0.0060 'International Tables Vol C Tables 4.2.6.8 and 6.1.1.4'
Cl Cl 0.1484 0.1585 'International Tables Vol C Tables 4.2.6.8 and 6.1.1.4'

loop_
_geom_angle_atom_site_label_1
_geom_angle_atom_site_label_2
_geom_angle_atom_site_label_3
_geom_angle
C11 N1 C7 119.7(3)
C10 O1 H1 109.5
C2 C1 C6 121.5(4)
C2 C1 H1A 119.3
C6 C1 H1A 119.3
C1 C2 C3 119.6(4)
C1 C2 H2 120.2
C3 C2 H2 120.2
C4 C3 C2 120.3(4)
C4 C3 Cl1 119.7(3)
C2 C3 Cl1 120.0(3)
C3 C4 C5 119.9(4)
C3 C4 H4 120.0
C5 C4 H4 120.0
C6 C5 C4 120.4(4)
C6 C5 H5 119.8
C4 C5 H5 119.8
C5 C6 C1 118.4(3)
C5 C6 C7 120.6(3)
C1 C6 C7 121.0(3)
N1 C7 C8 121.0(3)
N1 C7 C6 116.4(3)
C8 C7 C6 122.6(3)
C9 C8 C7 120.0(3)
C9 C8 H8 120.0
C7 C8 H8 120.0
C8 C9 C10 119.8(3)
C8 C9 H9 120.1
C10 C9 H9 120.1
O1 C10 C9 124.7(3)
O1 C10 C11 117.0(3)
C9 C10 C11 118.3(3)
N1 C11 C10 121.1(3)
N1 C11 C12 116.8(3)
C10 C11 C12 122.1(3)
C13 C12 C17 118.4(4)
C13 C12 C11 121.9(3)
C17 C12 C11 119.7(3)
C14 C13 C12 119.8(4)
C14 C13 H13 120.1
C12 C13 H13 120.1
C15 C14 C13 120.7(4)
C15 C14 H14 119.6
C13 C14 H14 119.6
C16 C15 C14 120.3(4)
C16 C15 H15 119.8
C14 C15 H15 119.8
C15 C16 C17 119.7(4)
C15 C16 H16 120.1
C17 C16 H16 120.1
C16 C17 C12 121.1(4)
C16 C17 H17 119.5
C12 C17 H17 119.5

loop_
_geom_bond_atom_site_label_1
_geom_bond_atom_site_label_2
_geom_bond_distance
Cl1 C3 1.743(4)
N1 C11 1.349(4)
N1 C7 1.351(4)
O1 C10 1.366(4)
O1 H1 0.8200
C1 C2 1.363(5)
C1 C6 1.390(5)
C1 H1A 0.9300
C2 C3 1.376(5)
C2 H2 0.9300
C3 C4 1.372(5)
C4 C5 1.386(5)
C4 H4 0.9300
C5 C6 1.377(5)
C5 H5 0.9300
C6 C7 1.479(4)
C7 C8 1.381(4)
C8 C9 1.364(4)
C8 H8 0.9300
C9 C10 1.385(4)
C9 H9 0.9300
C10 C11 1.404(4)
C11 C12 1.496(4)
C12 C13 1.382(5)
C12 C17 1.384(5)
C13 C14 1.381(5)
C13 H13 0.9300
C14 C15 1.365(6)
C14 H14 0.9300
C15 C16 1.354(6)
C15 H15 0.9300
C16 C17 1.379(5)
C16 H16 0.9300
C17 H17 0.9300

loop_
_geom_torsion_atom_site_label_1
_geom_torsion_atom_site_label_2
_geom_torsion_atom_site_label_3
_geom_torsion_atom_site_label_4
_geom_torsion
C6 C1 C2 C3 -1.0(6)
C1 C2 C3 C4 -0.9(6)
C1 C2 C3 Cl1 176.9(3)
C2 C3 C4 C5 1.6(6)
Cl1 C3 C4 C5 -176.2(3)
C3 C4 C5 C6 -0.5(5)
C4 C5 C6 C1 -1.3(5)
C4 C5 C6 C7 -179.8(3)
C2 C1 C6 C5 2.0(5)
C2 C1 C6 C7 -179.5(3)
C11 N1 C7 C8 1.7(5)
C11 N1 C7 C6 -176.8(3)
C5 C6 C7 N1 -142.4(3)
C1 C6 C7 N1 39.2(5)
C5 C6 C7 C8 39.2(5)
C1 C6 C7 C8 -139.3(4)
N1 C7 C8 C9 -3.2(5)
C6 C7 C8 C9 175.2(3)
C7 C8 C9 C10 1.4(5)
C8 C9 C10 O1 -176.8(3)
C8 C9 C10 C11 1.7(5)
C7 N1 C11 C10 1.6(5)
C7 N1 C11 C12 -178.9(3)
O1 C10 C11 N1 175.4(3)
C9 C10 C11 N1 -3.2(5)
O1 C10 C11 C12 -4.1(5)
C9 C10 C11 C12 177.3(3)
N1 C11 C12 C13 133.0(4)
C10 C11 C12 C13 -47.5(5)
N1 C11 C12 C17 -44.5(5)
C10 C11 C12 C17 135.0(4)
C17 C12 C13 C14 1.1(6)
C11 C12 C13 C14 -176.5(4)
C12 C13 C14 C15 -0.9(7)
C13 C14 C15 C16 0.1(7)
C14 C15 C16 C17 0.5(6)
C15 C16 C17 C12 -0.4(6)
C13 C12 C17 C16 -0.4(5)
C11 C12 C17 C16 177.1(3)
